data_4501625
loop_
_publ_author_name
'Ji, Bao-Ming'
'Deng, Dong-Sheng'
'Ma, Ning'
'Miao, Shao-Bin'
'Yang, Xiao-Gang'
'Ji, Li-Guo'
'Du, Miao'

_publ_section_title
;
 Multicomponent Hydrogen-Bonding Salts Constructed from
 Tris(2-benzimidazylmethyl)amine and Various Carboxylic Acids: Role of
 Benzimidazolium-Carboxylate Supramolecular Heterosynthons on Network
 Assembly
;
_journal_issue 7
_journal_name_full 'Crystal Growth &amp; Design'
_journal_page_first 3060
_journal_paper_doi 10.1021/cg100177n
_journal_volume 10
_journal_year 2010
_chemical_formula_sum 'C34.5 H32.5 N7.5 O7.5'
_chemical_formula_weight 672.18
_chemical_name_systematic
; 
 ? 
;
_space_group_IT_number 56
_symmetry_space_group_name_Hall '-P 2ab 2ac'
_symmetry_space_group_name_H-M 'P c c n'
_atom_sites_solution_hydrogens geom
_atom_sites_solution_primary direct
_atom_sites_solution_secondary difmap
_audit_creation_method SHELXL-97
_cell_angle_alpha 90.00
_cell_angle_beta 90.00
_cell_angle_gamma 90.00
_cell_formula_units_Z 8
_cell_length_a 24.957(5)
_cell_length_b 13.252(3)
_cell_length_c 19.669(4)
_cell_measurement_temperature 291(2)
_cell_volume 6505(2)
_computing_structure_refinement 'SHELXL-97 (Sheldrick, 1997)'
_computing_structure_solution 'SHELXS-97 (Sheldrick, 1990)'
_diffrn_ambient_temperature 291(2)
_diffrn_measured_fraction_theta_full 0.989
_diffrn_measured_fraction_theta_max 0.989
_diffrn_radiation_monochromator graphite
_diffrn_radiation_source 'fine-focus sealed tube'
_diffrn_radiation_type MoK\a
_diffrn_radiation_wavelength 0.71073
_diffrn_reflns_av_R_equivalents 0.0519
_diffrn_reflns_av_sigmaI/netI 0.0407
_diffrn_reflns_limit_h_max 30
_diffrn_reflns_limit_h_min -27
_diffrn_reflns_limit_k_max 15
_diffrn_reflns_limit_k_min -16
_diffrn_reflns_limit_l_max 23
_diffrn_reflns_limit_l_min -22
_diffrn_reflns_number 28745
_diffrn_reflns_theta_full 25.50
_diffrn_reflns_theta_max 25.50
_diffrn_reflns_theta_min 2.47
_exptl_absorpt_coefficient_mu 0.099
_exptl_absorpt_correction_T_max 0.9873
_exptl_absorpt_correction_T_min 0.9567
_exptl_crystal_density_diffrn 1.373
_exptl_crystal_density_method 'not measured'
_exptl_crystal_F_000 2816
_exptl_crystal_size_max 0.45
_exptl_crystal_size_mid 0.24
_exptl_crystal_size_min 0.13
_refine_diff_density_max 0.588
_refine_diff_density_min -0.414
_refine_diff_density_rms 0.051
_refine_ls_extinction_coef 0.0012(4)
_refine_ls_extinction_expression Fc^*^=kFc[1+0.001xFc^2^\l^3^/sin(2\q)]^-1/4^
_refine_ls_extinction_method SHELXL
_refine_ls_goodness_of_fit_ref 1.037
_refine_ls_hydrogen_treatment mixed
_refine_ls_matrix_type full
_refine_ls_number_parameters 469
_refine_ls_number_reflns 5986
_refine_ls_number_restraints 26
_refine_ls_restrained_S_all 1.040
_refine_ls_R_factor_all 0.1303
_refine_ls_R_factor_gt 0.0739
_refine_ls_shift/su_max 0.001
_refine_ls_shift/su_mean 0.000
_refine_ls_structure_factor_coef Fsqd
_refine_ls_weighting_details 'calc w=1/[\s^2^(Fo^2^)+(0.1097P)^2^+4.4667P] where P=(Fo^2^+2Fc^2^)/3'
_refine_ls_weighting_scheme calc
_refine_ls_wR_factor_gt 0.1929
_refine_ls_wR_factor_ref 0.2426
_reflns_number_gt 3247
_reflns_number_total 5986
_reflns_threshold_expression >2sigma(I)
_cod_data_source_file cg100177n_si_007.cif
_cod_data_source_block b
_cod_original_formula_sum 'C34.50 H32.50 N7.50 O7.50'
_cod_database_code 4501625

loop_
_symmetry_equiv_pos_as_xyz
'x, y, z'
'-x+1/2, -y+1/2, z'
'-x, y+1/2, -z+1/2'
'x+1/2, -y, -z+1/2'
'-x, -y, -z'
'x-1/2, y-1/2, -z'
'x, -y-1/2, z-1/2'
'-x-1/2, y, z-1/2'

loop_
_atom_site_label
_atom_site_type_symbol
_atom_site_fract_x
_atom_site_fract_y
_atom_site_fract_z
_atom_site_U_iso_or_equiv
_atom_site_adp_type
_atom_site_occupancy
_atom_site_symmetry_multiplicity
_atom_site_calc_flag
_atom_site_refinement_flags
_atom_site_disorder_assembly
_atom_site_disorder_group
O8 O 0.7150(4) 0.4821(11) 1.0022(7) 0.181(5) Uani 0.50 1 d PGDU A -1
N8 N 0.7349(4) 0.3304(12) 0.9735(7) 0.171(4) Uani 0.50 1 d PGDU A -1
C34 C 0.7422(10) 0.2714(15) 1.0356(11) 0.227(8) Uani 0.50 1 d PGDU A -1
H34A H 0.7298 0.3064 1.0714 0.340 Uiso 0.50 1 d PR A -1
H34B H 0.7772 0.2589 1.0413 0.340 Uiso 0.50 1 d PR A -1
H34C H 0.7243 0.2129 1.0323 0.340 Uiso 0.50 1 d PR A -1
C35 C 0.7408(8) 0.2887(14) 0.9001(8) 0.173(7) Uani 0.50 1 d PDU A -1
H35A H 0.7119 0.3140 0.8728 0.259 Uiso 0.50 1 d PR A -1
H35B H 0.7392 0.2164 0.9015 0.259 Uiso 0.50 1 d PR A -1
H35C H 0.7743 0.3094 0.8807 0.259 Uiso 0.50 1 d PR A -1
C36 C 0.7203(4) 0.4439(18) 0.9627(13) 0.161(5) Uani 0.50 1 d PDU A -1
H36 H 0.7173 0.4619 0.9171 0.194 Uiso 0.50 1 d PR A -1
O1 O 0.6296(2) 0.2544(3) 0.9440(3) 0.165(2) Uani 1 1 d . . .
O2 O 0.57196(15) 0.2602(2) 1.02821(18) 0.0921(10) Uani 1 1 d . . .
H2 H 0.5751 0.3213 1.0231 0.138 Uiso 1 1 calc R . .
O3 O 0.51787(13) -0.05568(19) 1.14551(14) 0.0772(9) Uani 1 1 d . . .
O4 O 0.53545(13) -0.20037(18) 1.09572(15) 0.0843(10) Uani 1 1 d . . .
O5 O 0.6693(3) -0.2061(4) 0.9009(3) 0.196(3) Uani 1 1 d . . .
O6 O 0.6629(2) -0.0815(4) 0.8382(2) 0.1422(18) Uani 1 1 d . . .
O7 O 0.6934(2) 0.6819(4) 1.0043(2) 0.165(2) Uani 1 1 d . . .
H1W H 0.6823 0.7018 0.9677 0.248 Uiso 1 1 d R . .
H2W H 0.7230 0.7067 1.0144 0.248 Uiso 1 1 d R . .
N1 N 0.50921(13) 0.2851(2) 0.79563(15) 0.0597(8) Uani 1 1 d . . .
H1D H 0.4916 0.2581 0.8285 0.072 Uiso 1 1 calc R . .
N2 N 0.53021(12) 0.3852(2) 0.71229(15) 0.0571(8) Uani 1 1 d . . .
H2D H 0.5282 0.4328 0.6827 0.069 Uiso 1 1 calc R . .
N3 N 0.32726(13) 0.2790(3) 0.7587(2) 0.0752(10) Uani 1 1 d . . .
H3D H 0.3317 0.3089 0.7203 0.090 Uiso 1 1 calc R . .
N4 N 0.32523(14) 0.2508(3) 0.86689(18) 0.0731(10) Uani 1 1 d . . .
H4D H 0.3284 0.2607 0.9099 0.088 Uiso 1 1 calc R . .
N5 N 0.42129(14) 0.5394(2) 0.99278(19) 0.0711(10) Uani 1 1 d . . .
N6 N 0.44835(14) 0.3819(2) 0.97749(19) 0.0711(10) Uani 1 1 d . . .
H6D H 0.4589 0.3285 0.9567 0.085 Uiso 1 1 calc R . .
N7 N 0.41937(13) 0.4125(2) 0.83254(17) 0.0645(9) Uani 1 1 d . . .
C1 C 0.55897(16) 0.2547(3) 0.77262(19) 0.0579(10) Uani 1 1 d . . .
C2 C 0.59314(18) 0.1785(3) 0.7945(2) 0.0670(11) Uani 1 1 d . . .
H2A H 0.5840 0.1355 0.8300 0.080 Uiso 1 1 calc R . .
C3 C 0.64134(19) 0.1703(3) 0.7608(2) 0.0771(12) Uani 1 1 d . . .
H3 H 0.6654 0.1202 0.7736 0.093 Uiso 1 1 calc R . .
C4 C 0.65476(19) 0.2349(4) 0.7085(3) 0.0808(13) Uani 1 1 d . . .
H4 H 0.6878 0.2269 0.6874 0.097 Uiso 1 1 calc R . .
C5 C 0.62155(17) 0.3102(3) 0.6863(2) 0.0704(11) Uani 1 1 d . . .
H5 H 0.6312 0.3531 0.6510 0.084 Uiso 1 1 calc R . .
C6 C 0.57252(16) 0.3189(3) 0.71969(19) 0.0577(10) Uani 1 1 d . . .
C7 C 0.49326(16) 0.3631(3) 0.75833(18) 0.0562(9) Uani 1 1 d . . .
C8 C 0.44076(16) 0.4161(3) 0.7633(2) 0.0686(11) Uani 1 1 d . . .
H8A H 0.4452 0.4859 0.7496 0.082 Uiso 1 1 calc R . .
H8B H 0.4154 0.3848 0.7324 0.082 Uiso 1 1 calc R . .
C9 C 0.30829(16) 0.1811(3) 0.7684(2) 0.0692(11) Uani 1 1 d . . .
C10 C 0.29152(19) 0.1079(4) 0.7226(3) 0.0904(14) Uani 1 1 d . . .
H10 H 0.2913 0.1193 0.6759 0.108 Uiso 1 1 calc R . .
C11 C 0.2754(2) 0.0180(4) 0.7502(4) 0.1010(18) Uani 1 1 d . . .
H11 H 0.2646 -0.0335 0.7212 0.121 Uiso 1 1 calc R . .
C12 C 0.2743(2) 0.0009(4) 0.8192(4) 0.0981(17) Uani 1 1 d . . .
H12 H 0.2627 -0.0614 0.8352 0.118 Uiso 1 1 calc R . .
C13 C 0.28980(19) 0.0720(4) 0.8643(3) 0.0872(14) Uani 1 1 d . . .
H13 H 0.2890 0.0604 0.9110 0.105 Uiso 1 1 calc R . .
C14 C 0.30702(16) 0.1633(3) 0.8373(2) 0.0677(11) Uani 1 1 d . . .
C15 C 0.33702(16) 0.3172(3) 0.8191(3) 0.0680(11) Uani 1 1 d . . .
C16 C 0.36010(17) 0.4180(3) 0.8328(3) 0.0798(13) Uani 1 1 d . . .
H16A H 0.3478 0.4422 0.8766 0.096 Uiso 1 1 calc R . .
H16B H 0.3482 0.4653 0.7983 0.096 Uiso 1 1 calc R . .
C17 C 0.42261(16) 0.4901(3) 1.0553(2) 0.0668(11) Uani 1 1 d . . .
C18 C 0.40941(18) 0.5241(3) 1.1198(2) 0.0793(13) Uani 1 1 d . . .
H18 H 0.3973 0.5897 1.1266 0.095 Uiso 1 1 calc R . .
C19 C 0.41466(19) 0.4589(4) 1.1730(3) 0.0833(14) Uani 1 1 d . . .
H19 H 0.4052 0.4800 1.2164 0.100 Uiso 1 1 calc R . .
C20 C 0.4340(2) 0.3604(4) 1.1634(3) 0.0866(14) Uani 1 1 d . . .
H20 H 0.4381 0.3183 1.2009 0.104 Uiso 1 1 calc R . .
C21 C 0.4472(2) 0.3250(3) 1.0998(3) 0.0827(13) Uani 1 1 d . . .
H21 H 0.4600 0.2599 1.0932 0.099 Uiso 1 1 calc R . .
C22 C 0.44036(17) 0.3912(3) 1.0462(2) 0.0687(11) Uani 1 1 d . . .
C23 C 0.43667(17) 0.4716(3) 0.9483(2) 0.0671(11) Uani 1 1 d . . .
C24 C 0.44295(19) 0.4920(3) 0.8745(2) 0.0735(12) Uani 1 1 d . . .
H24A H 0.4260 0.5558 0.8636 0.088 Uiso 1 1 calc R . .
H24B H 0.4808 0.4979 0.8638 0.088 Uiso 1 1 calc R . .
C25 C 0.6028(2) 0.2138(3) 0.9854(3) 0.0889(15) Uani 1 1 d . . .
C26 C 0.59952(18) 0.1017(3) 0.9914(2) 0.0674(11) Uani 1 1 d . . .
C27 C 0.56904(17) 0.0521(3) 1.04046(19) 0.0611(10) Uani 1 1 d . . .
H27 H 0.5481 0.0893 1.0706 0.073 Uiso 1 1 calc R . .
C28 C 0.56969(15) -0.0522(2) 1.04462(17) 0.0539(9) Uani 1 1 d . . .
C29 C 0.59993(16) -0.1051(3) 0.99781(18) 0.0611(10) Uani 1 1 d . . .
H29 H 0.6006 -0.1752 1.0000 0.073 Uiso 1 1 calc R . .
C30 C 0.62905(16) -0.0575(3) 0.94816(18) 0.0624(10) Uani 1 1 d . . .
C31 C 0.62913(17) 0.0463(3) 0.9459(2) 0.0709(12) Uani 1 1 d . . .
H31 H 0.6495 0.0793 0.9131 0.085 Uiso 1 1 calc R . .
C32 C 0.53885(16) -0.1063(3) 1.09903(19) 0.0603(10) Uani 1 1 d . . .
C33 C 0.65644(19) -0.1224(5) 0.8917(3) 0.0921(16) Uani 1 1 d . . .

loop_
_atom_site_aniso_label
_atom_site_aniso_U_11
_atom_site_aniso_U_22
_atom_site_aniso_U_33
_atom_site_aniso_U_23
_atom_site_aniso_U_13
_atom_site_aniso_U_12
O8 0.128(8) 0.192(12) 0.223(14) -0.039(9) -0.052(8) 0.030(7)
N8 0.111(7) 0.192(11) 0.212(11) -0.042(10) -0.001(8) -0.023(8)
C34 0.140(15) 0.23(2) 0.307(18) -0.029(19) 0.043(18) 0.006(15)
C35 0.130(13) 0.198(18) 0.189(12) -0.023(12) 0.004(12) -0.026(13)
C36 0.105(8) 0.181(12) 0.198(13) -0.044(11) -0.016(8) -0.008(9)
O1 0.231(5) 0.064(2) 0.200(5) 0.051(3) 0.125(4) 0.013(3)
O2 0.131(3) 0.0474(16) 0.098(2) 0.0117(16) 0.026(2) 0.0041(19)
O3 0.110(2) 0.0460(15) 0.0753(18) -0.0097(13) 0.0424(17) -0.0040(15)
O4 0.130(3) 0.0337(14) 0.089(2) 0.0026(13) 0.0549(19) 0.0013(14)
O5 0.287(7) 0.093(3) 0.208(5) -0.031(3) 0.165(5) 0.009(4)
O6 0.171(4) 0.160(4) 0.096(3) 0.022(3) 0.056(3) 0.079(3)
O7 0.152(4) 0.192(5) 0.151(4) -0.043(3) 0.017(3) 0.040(4)
N1 0.069(2) 0.0430(16) 0.0668(19) 0.0095(14) 0.0200(16) 0.0002(15)
N2 0.066(2) 0.0440(16) 0.0612(18) 0.0106(14) 0.0123(15) 0.0019(15)
N3 0.062(2) 0.075(2) 0.089(3) 0.036(2) 0.0145(19) -0.0041(18)
N4 0.075(2) 0.061(2) 0.084(2) 0.0134(18) 0.0213(18) -0.0062(18)
N5 0.077(2) 0.0393(17) 0.097(3) -0.0015(17) 0.0214(19) 0.0073(16)
N6 0.088(3) 0.0337(16) 0.092(3) 0.0014(16) 0.028(2) 0.0043(16)
N7 0.063(2) 0.0459(18) 0.085(2) 0.0063(16) 0.0236(17) 0.0006(15)
C1 0.070(3) 0.0401(19) 0.064(2) -0.0036(17) 0.0133(19) -0.0014(18)
C2 0.082(3) 0.046(2) 0.073(3) 0.0033(18) 0.005(2) 0.005(2)
C3 0.073(3) 0.061(3) 0.097(3) -0.004(2) 0.005(3) 0.017(2)
C4 0.065(3) 0.084(3) 0.093(3) -0.009(3) 0.018(2) 0.006(2)
C5 0.067(3) 0.069(3) 0.075(3) 0.004(2) 0.019(2) 0.003(2)
C6 0.063(2) 0.047(2) 0.063(2) 0.0030(17) 0.0109(18) 0.0000(18)
C7 0.066(3) 0.0405(19) 0.062(2) 0.0042(17) 0.0154(19) -0.0025(17)
C8 0.062(3) 0.057(2) 0.086(3) 0.013(2) 0.016(2) 0.002(2)
C9 0.052(2) 0.069(3) 0.086(3) 0.014(2) 0.011(2) -0.001(2)
C10 0.067(3) 0.103(4) 0.101(4) -0.007(3) 0.007(3) -0.010(3)
C11 0.069(3) 0.082(4) 0.152(6) -0.027(4) 0.007(3) -0.009(3)
C12 0.072(3) 0.060(3) 0.163(6) 0.017(4) 0.013(4) 0.000(2)
C13 0.084(3) 0.061(3) 0.117(4) 0.025(3) 0.018(3) -0.007(2)
C14 0.054(2) 0.054(2) 0.095(3) 0.016(2) 0.017(2) 0.0021(19)
C15 0.057(3) 0.055(2) 0.092(3) 0.020(2) 0.022(2) 0.0037(19)
C16 0.062(3) 0.052(2) 0.125(4) 0.011(2) 0.031(3) 0.003(2)
C17 0.064(3) 0.046(2) 0.090(3) -0.007(2) 0.019(2) -0.0037(18)
C18 0.080(3) 0.061(3) 0.097(3) -0.010(2) 0.022(3) -0.003(2)
C19 0.079(3) 0.075(3) 0.097(3) -0.017(3) 0.027(3) -0.019(3)
C20 0.095(4) 0.068(3) 0.096(4) 0.016(3) 0.019(3) -0.015(3)
C21 0.098(4) 0.047(2) 0.103(4) 0.006(2) 0.024(3) -0.006(2)
C22 0.079(3) 0.039(2) 0.088(3) -0.001(2) 0.022(2) -0.0050(19)
C23 0.074(3) 0.0357(19) 0.092(3) 0.0009(19) 0.023(2) -0.0010(18)
C24 0.081(3) 0.041(2) 0.098(3) 0.006(2) 0.027(2) -0.003(2)
C25 0.112(4) 0.056(3) 0.098(4) 0.014(2) 0.034(3) 0.009(3)
C26 0.091(3) 0.039(2) 0.072(3) 0.0188(18) 0.005(2) 0.000(2)
C27 0.089(3) 0.0376(19) 0.056(2) -0.0011(16) 0.007(2) 0.0067(19)
C28 0.075(3) 0.0335(17) 0.053(2) 0.0012(15) 0.0121(18) 0.0020(17)
C29 0.080(3) 0.0390(19) 0.064(2) -0.0050(16) 0.019(2) -0.0010(18)
C30 0.073(3) 0.060(2) 0.055(2) 0.0010(18) 0.0127(19) -0.001(2)
C31 0.083(3) 0.067(3) 0.063(2) 0.017(2) 0.020(2) 0.000(2)
C32 0.084(3) 0.037(2) 0.060(2) 0.0017(16) 0.019(2) 0.0028(18)
C33 0.069(3) 0.133(5) 0.075(3) 0.019(3) 0.033(2) 0.028(3)

loop_
_atom_type_symbol
_atom_type_description
_atom_type_scat_dispersion_real
_atom_type_scat_dispersion_imag
_atom_type_scat_source
C C 0.0033 0.0016 'International Tables Vol C Tables 4.2.6.8 and 6.1.1.4'
H H 0.0000 0.0000 'International Tables Vol C Tables 4.2.6.8 and 6.1.1.4'
N N 0.0061 0.0033 'International Tables Vol C Tables 4.2.6.8 and 6.1.1.4'
O O 0.0106 0.0060 'International Tables Vol C Tables 4.2.6.8 and 6.1.1.4'

loop_
_geom_angle_atom_site_label_1
_geom_angle_atom_site_label_2
_geom_angle_atom_site_label_3
_geom_angle
C34 N8 C35 125.1(11)
C34 N8 C36 131.1(10)
C35 N8 C36 103.8(15)
N8 C34 H34A 109.7
N8 C34 H34B 108.9
H34A C34 H34B 109.5
N8 C34 H34C 109.8
H34A C34 H34C 109.5
H34B C34 H34C 109.5
N8 C35 H35A 109.0
N8 C35 H35B 108.9
H35A C35 H35B 109.5
N8 C35 H35C 110.5
H35A C35 H35C 109.5
H35B C35 H35C 109.5
O8 C36 N8 116(3)
O8 C36 H36 130.4
N8 C36 H36 113.4
C25 O2 H2 109.5
H1W O7 H2W 112.7
C7 N1 C1 108.4(3)
C7 N1 H1D 125.8
C1 N1 H1D 125.8
C7 N2 C6 108.7(3)
C7 N2 H2D 125.7
C6 N2 H2D 125.7
C15 N3 C9 107.3(4)
C15 N3 H3D 126.3
C9 N3 H3D 126.3
C15 N4 C14 109.6(4)
C15 N4 H4D 125.2
C14 N4 H4D 125.2
C23 N5 C17 105.2(3)
C23 N6 C22 108.0(3)
C23 N6 H6D 126.0
C22 N6 H6D 126.0
C24 N7 C8 110.8(3)
C24 N7 C16 111.4(3)
C8 N7 C16 111.5(4)
N1 C1 C6 106.6(3)
N1 C1 C2 131.4(3)
C6 C1 C2 121.9(4)
C3 C2 C1 116.4(4)
C3 C2 H2A 121.8
C1 C2 H2A 121.8
C2 C3 C4 121.5(4)
C2 C3 H3 119.3
C4 C3 H3 119.3
C5 C4 C3 122.9(4)
C5 C4 H4 118.6
C3 C4 H4 118.6
C4 C5 C6 116.3(4)
C4 C5 H5 121.9
C6 C5 H5 121.9
N2 C6 C1 106.4(3)
N2 C6 C5 132.5(3)
C1 C6 C5 121.1(4)
N2 C7 N1 109.9(3)
N2 C7 C8 123.5(3)
N1 C7 C8 126.5(3)
N7 C8 C7 111.5(3)
N7 C8 H8A 109.3
C7 C8 H8A 109.3
N7 C8 H8B 109.3
C7 C8 H8B 109.3
H8A C8 H8B 108.0
C14 C9 C10 120.8(4)
C14 C9 N3 107.6(4)
C10 C9 N3 131.6(5)
C11 C10 C9 116.0(5)
C11 C10 H10 122.0
C9 C10 H10 122.0
C10 C11 C12 122.7(5)
C10 C11 H11 118.6
C12 C11 H11 118.6
C13 C12 C11 121.9(5)
C13 C12 H12 119.1
C11 C12 H12 119.1
C12 C13 C14 116.3(5)
C12 C13 H13 121.8
C14 C13 H13 121.8
N4 C14 C9 105.4(3)
N4 C14 C13 132.4(5)
C9 C14 C13 122.2(5)
N3 C15 N4 110.2(4)
N3 C15 C16 125.8(4)
N4 C15 C16 124.0(5)
C15 C16 N7 110.1(3)
C15 C16 H16A 109.6
N7 C16 H16A 109.6
C15 C16 H16B 109.6
N7 C16 H16B 109.6
H16A C16 H16B 108.2
C18 C17 N5 130.6(4)
C18 C17 C22 119.9(4)
N5 C17 C22 109.5(4)
C19 C18 C17 118.3(4)
C19 C18 H18 120.9
C17 C18 H18 120.9
C18 C19 C20 121.3(5)
C18 C19 H19 119.3
C20 C19 H19 119.3
C21 C20 C19 121.3(5)
C21 C20 H20 119.3
C19 C20 H20 119.3
C20 C21 C22 116.6(4)
C20 C21 H21 121.7
C22 C21 H21 121.7
N6 C22 C21 132.6(4)
N6 C22 C17 104.9(4)
C21 C22 C17 122.5(4)
N5 C23 N6 112.4(4)
N5 C23 C24 124.0(4)
N6 C23 C24 123.5(3)
N7 C24 C23 112.2(3)
N7 C24 H24A 109.2
C23 C24 H24A 109.2
N7 C24 H24B 109.2
C23 C24 H24B 109.2
H24A C24 H24B 107.9
O1 C25 O2 124.5(4)
O1 C25 C26 122.6(5)
O2 C25 C26 112.9(4)
C31 C26 C27 119.5(3)
C31 C26 C25 116.8(4)
C27 C26 C25 123.6(4)
C28 C27 C26 120.4(4)
C28 C27 H27 119.8
C26 C27 H27 119.8
C29 C28 C27 118.3(3)
C29 C28 C32 120.9(3)
C27 C28 C32 120.8(3)
C30 C29 C28 122.1(3)
C30 C29 H29 119.0
C28 C29 H29 119.0
C29 C30 C31 118.9(3)
C29 C30 C33 119.0(4)
C31 C30 C33 121.7(4)
C26 C31 C30 120.8(4)
C26 C31 H31 119.6
C30 C31 H31 119.6
O3 C32 O4 123.0(3)
O3 C32 C28 118.8(3)
O4 C32 C28 118.2(3)
O5 C33 O6 121.9(6)
O5 C33 C30 122.2(5)
O6 C33 C30 115.9(5)

loop_
_geom_bond_atom_site_label_1
_geom_bond_atom_site_label_2
_geom_bond_distance
O8 C36 0.937(19)
N8 C34 1.462(12)
N8 C35 1.552(17)
N8 C36 1.56(3)
C34 H34A 0.8975
C34 H34B 0.8975
C34 H34C 0.8974
C35 H35A 0.9600
C35 H35B 0.9600
C35 H35C 0.9600
C36 H36 0.9300
O1 C25 1.184(5)
O2 C25 1.296(5)
O2 H2 0.8200
O3 C32 1.249(4)
O4 C32 1.252(4)
O5 C33 1.168(7)
O6 C33 1.195(6)
O7 H1W 0.8153
O7 H2W 0.8321
N1 C7 1.329(4)
N1 C1 1.382(5)
N1 H1D 0.8600
N2 C7 1.325(4)
N2 C6 1.381(5)
N2 H2D 0.8600
N3 C15 1.314(5)
N3 C9 1.394(5)
N3 H3D 0.8600
N4 C15 1.321(5)
N4 C14 1.375(5)
N4 H4D 0.8600
N5 C23 1.311(5)
N5 C17 1.393(5)
N6 C23 1.352(5)
N6 C22 1.373(5)
N6 H6D 0.8600
N7 C24 1.461(5)
N7 C8 1.464(5)
N7 C16 1.481(5)
C1 C6 1.387(5)
C1 C2 1.389(5)
C2 C3 1.378(6)
C2 H2A 0.9300
C3 C4 1.379(6)
C3 H3 0.9300
C4 C5 1.368(6)
C4 H4 0.9300
C5 C6 1.393(5)
C5 H5 0.9300
C7 C8 1.490(5)
C8 H8A 0.9700
C8 H8B 0.9700
C9 C14 1.375(6)
C9 C10 1.388(7)
C10 C11 1.370(8)
C10 H10 0.9300
C11 C12 1.375(8)
C11 H11 0.9300
C12 C13 1.351(7)
C12 H12 0.9300
C13 C14 1.390(6)
C13 H13 0.9300
C15 C16 1.479(6)
C16 H16A 0.9700
C16 H16B 0.9700
C17 C18 1.385(6)
C17 C22 1.395(5)
C18 C19 1.363(6)
C18 H18 0.9300
C19 C20 1.404(7)
C19 H19 0.9300
C20 C21 1.376(6)
C20 H20 0.9300
C21 C22 1.381(6)
C21 H21 0.9300
C23 C24 1.485(6)
C24 H24A 0.9700
C24 H24B 0.9700
C25 C26 1.492(6)
C26 C31 1.374(6)
C26 C27 1.394(5)
C27 C28 1.385(5)
C27 H27 0.9300
C28 C29 1.382(5)
C28 C32 1.500(5)
C29 C30 1.371(5)
C29 H29 0.9300
C30 C31 1.377(6)
C30 C33 1.561(6)
C31 H31 0.9300

loop_
_geom_hbond_atom_site_label_D
_geom_hbond_atom_site_label_H
_geom_hbond_atom_site_label_A
_geom_hbond_distance_DH
_geom_hbond_distance_HA
_geom_hbond_distance_DA
_geom_hbond_angle_DHA
_geom_hbond_site_symmetry_A
N6 H6D O4 0.86 1.99 2.833(4) 166.1 5_657
N4 H4D O7 0.86 1.93 2.726(6) 153.4 5_667
N3 H3D O5 0.86 2.39 3.148(7) 146.7 3_656
N3 H3D O6 0.86 1.86 2.666(5) 155.9 3_656
N2 H2D O3 0.86 1.80 2.632(4) 161.0 7_565
N1 H1D O4 0.86 1.81 2.659(4) 171.0 5_657
O7 H2W O7 0.83 2.56 3.352(12) 158.6 2_665
O7 H1W O5 0.82 1.82 2.588(9) 155.9 1_565
O2 H2 N5 0.82 1.87 2.693(4) 176.2 5_667

loop_
_geom_torsion_atom_site_label_1
_geom_torsion_atom_site_label_2
_geom_torsion_atom_site_label_3
_geom_torsion_atom_site_label_4
_geom_torsion
C34 N8 C36 O8 -0.1(4)
C35 N8 C36 O8 179.9(3)
C7 N1 C1 C6 0.4(4)
C7 N1 C1 C2 178.9(4)
N1 C1 C2 C3 -178.2(4)
C6 C1 C2 C3 0.1(6)
C1 C2 C3 C4 0.4(6)
C2 C3 C4 C5 -0.5(7)
C3 C4 C5 C6 0.1(7)
C7 N2 C6 C1 0.5(4)
C7 N2 C6 C5 -178.1(4)
N1 C1 C6 N2 -0.5(4)
C2 C1 C6 N2 -179.2(4)
N1 C1 C6 C5 178.2(4)
C2 C1 C6 C5 -0.5(6)
C4 C5 C6 N2 178.8(4)
C4 C5 C6 C1 0.4(6)
C6 N2 C7 N1 -0.2(4)
C6 N2 C7 C8 -177.0(4)
C1 N1 C7 N2 -0.2(4)
C1 N1 C7 C8 176.6(4)
C24 N7 C8 C7 82.9(4)
C16 N7 C8 C7 -152.5(3)
N2 C7 C8 N7 -153.6(3)
N1 C7 C8 N7 30.1(6)
C15 N3 C9 C14 0.3(5)
C15 N3 C9 C10 179.2(5)
C14 C9 C10 C11 -1.6(7)
N3 C9 C10 C11 179.6(4)
C9 C10 C11 C12 1.5(8)
C10 C11 C12 C13 -0.6(8)
C11 C12 C13 C14 -0.2(7)
C15 N4 C14 C9 -0.3(5)
C15 N4 C14 C13 179.9(4)
C10 C9 C14 N4 -179.0(4)
N3 C9 C14 N4 0.0(4)
C10 C9 C14 C13 0.9(7)
N3 C9 C14 C13 179.9(4)
C12 C13 C14 N4 180.0(4)
C12 C13 C14 C9 0.1(7)
C9 N3 C15 N4 -0.5(5)
C9 N3 C15 C16 177.0(4)
C14 N4 C15 N3 0.5(5)
C14 N4 C15 C16 -177.0(4)
N3 C15 C16 N7 -87.1(5)
N4 C15 C16 N7 90.0(5)
C24 N7 C16 C15 -153.8(4)
C8 N7 C16 C15 81.9(4)
C23 N5 C17 C18 -178.6(5)
C23 N5 C17 C22 1.1(5)
N5 C17 C18 C19 -179.9(4)
C22 C17 C18 C19 0.4(7)
C17 C18 C19 C20 1.4(7)
C18 C19 C20 C21 -1.7(7)
C19 C20 C21 C22 0.0(7)
C23 N6 C22 C21 -178.4(5)
C23 N6 C22 C17 1.0(5)
C20 C21 C22 N6 -178.9(5)
C20 C21 C22 C17 1.8(7)
C18 C17 C22 N6 178.4(4)
N5 C17 C22 N6 -1.3(5)
C18 C17 C22 C21 -2.1(7)
N5 C17 C22 C21 178.1(4)
C17 N5 C23 N6 -0.5(5)
C17 N5 C23 C24 -178.0(4)
C22 N6 C23 N5 -0.3(5)
C22 N6 C23 C24 177.2(4)
C8 N7 C24 C23 -161.3(3)
C16 N7 C24 C23 74.0(4)
N5 C23 C24 N7 -134.8(4)
N6 C23 C24 N7 48.0(6)
O1 C25 C26 C31 -0.3(8)
O2 C25 C26 C31 177.2(4)
O1 C25 C26 C27 178.9(6)
O2 C25 C26 C27 -3.6(7)
C31 C26 C27 C28 1.8(6)
C25 C26 C27 C28 -177.4(4)
C26 C27 C28 C29 -1.9(6)
C26 C27 C28 C32 177.4(4)
C27 C28 C29 C30 0.2(6)
C32 C28 C29 C30 -179.1(4)
C28 C29 C30 C31 1.6(6)
C28 C29 C30 C33 -172.5(4)
C27 C26 C31 C30 0.0(7)
C25 C26 C31 C30 179.2(4)
C29 C30 C31 C26 -1.7(7)
C33 C30 C31 C26 172.2(4)
C29 C28 C32 O3 170.7(4)
C27 C28 C32 O3 -8.6(6)
C29 C28 C32 O4 -9.2(6)
C27 C28 C32 O4 171.5(4)
C29 C30 C33 O5 -26.9(9)
C31 C30 C33 O5 159.3(7)
C29 C30 C33 O6 152.2(5)
C31 C30 C33 O6 -21.6(8)
